data_4505843
loop_
_publ_author_name
'Chun, Hyungphil'
'Bernal, Ivan'

_publ_section_title
;
 Crystal Structures of Neutral Cobalt(III) Complexes:&#x2009; Common
 Hydrogen-Bonding Patterns Observed in Compounds of Different Molecular
 Structures
;
_journal_issue 2
_journal_name_full 'Crystal Growth &amp; Design'
_journal_page_first 143
_journal_paper_doi 10.1021/cg000003n
_journal_volume 1
_journal_year 2001
_chemical_formula_moiety 'C7 H13 Co N6'
_chemical_formula_sum 'C7 H13 Co N6'
_chemical_formula_weight 240.16
_chemical_name_systematic ' fac-(diethylenetriamine)tricyanocobalt(III)'
_space_group_IT_number 11
_symmetry_cell_setting monoclinic
_symmetry_space_group_name_Hall '-P 2yb'
_symmetry_space_group_name_H-M 'P 1 21/m 1'
_atom_sites_solution_hydrogens difmap
_atom_sites_solution_primary direct
_atom_sites_solution_secondary difmap
_cell_angle_alpha 90.00
_cell_angle_beta 115.94(3)
_cell_angle_gamma 90.00
_cell_formula_units_Z 2
_cell_length_a 6.499(3)
_cell_length_b 12.666(4)
_cell_length_c 7.348(3)
_cell_measurement_reflns_used 25
_cell_measurement_temperature 293(2)
_cell_measurement_theta_max 16.04
_cell_measurement_theta_min 9.26
_cell_volume 543.9(4)
_computing_cell_refinement 'Enraf-Nonius CAD4-PC (Enraf-Nonius, 1989)'
_computing_data_collection 'Enraf-Nonius CAD4-PC (Enraf-Nonius, 1989)'
_computing_data_reduction 'NRCVAX DATRD2 (Le Page & Gabe, 1979)'
_computing_molecular_graphics 'ORTEP-III (Burnett & Johnson, 1996)'
_computing_structure_refinement 'SHELXL-93 (Sheldrick, 1993)'
_computing_structure_solution 'SHELXS-86 (Sheldrick, 1990)'
_diffrn_ambient_temperature 293(2)
_diffrn_measurement_device 'Enraf-Nonius CAD-4'
_diffrn_measurement_method \w--2\q
_diffrn_radiation_monochromator graphite
_diffrn_radiation_source 'fine-focus sealed tube'
_diffrn_radiation_type 'Mo K\a'
_diffrn_radiation_wavelength 0.71073
_diffrn_reflns_av_R_equivalents 0.0205
_diffrn_reflns_av_sigmaI/netI 0.0352
_diffrn_reflns_limit_h_max 7
_diffrn_reflns_limit_h_min -8
_diffrn_reflns_limit_k_max 15
_diffrn_reflns_limit_k_min 0
_diffrn_reflns_limit_l_max 9
_diffrn_reflns_limit_l_min 0
_diffrn_reflns_number 1193
_diffrn_reflns_theta_max 25.98
_diffrn_reflns_theta_min 3.08
_diffrn_standards_decay_% 0
_diffrn_standards_interval_time 120
_diffrn_standards_number 3
_exptl_absorpt_coefficient_mu 1.551
_exptl_absorpt_correction_T_max 0.9996
_exptl_absorpt_correction_T_min 0.8412
_exptl_absorpt_correction_type psi-scan
_exptl_absorpt_process_details 'NRCVAX ABSORP (Gabe et al., 1989)'
_exptl_crystal_colour 'pale brown'
_exptl_crystal_density_diffrn 1.467
_exptl_crystal_density_method 'not measured'
_exptl_crystal_description prism
_exptl_crystal_F_000 248
_exptl_crystal_size_max 0.60
_exptl_crystal_size_mid 0.19
_exptl_crystal_size_min 0.16
_refine_diff_density_max 0.292
_refine_diff_density_min -0.313
_refine_diff_density_rms 0.074
_refine_ls_extinction_method none
_refine_ls_goodness_of_fit_all 1.053
_refine_ls_goodness_of_fit_ref 1.106
_refine_ls_hydrogen_treatment refall
_refine_ls_matrix_type full
_refine_ls_number_parameters 97
_refine_ls_number_reflns 1109
_refine_ls_number_restraints 0
_refine_ls_restrained_S_all 1.053
_refine_ls_restrained_S_obs 1.106
_refine_ls_R_factor_all 0.0406
_refine_ls_R_factor_gt 0.0257
_refine_ls_shift/esd_mean 0.002
_refine_ls_shift/su_max -0.017
_refine_ls_structure_factor_coef Fsqd
_refine_ls_weighting_details 'w=1/[\s^2^(Fo^2^)+(0.0419P)^2^+0.0221P] where P=(Fo^2^+2Fc^2^)/3'
_refine_ls_weighting_scheme calc
_refine_ls_wR_factor_all 0.0700
_refine_ls_wR_factor_ref 0.0657
_reflns_number_gt 904
_reflns_number_total 1109
_reflns_threshold_expression I>2\s(I)
_cod_data_source_file cg000003n.cif
_cod_data_source_block (1)
_cod_depositor_comments
;
The following automatic conversions were performed:

'_symmetry_cell_setting' value 'Monoclinic' changed to 'monoclinic'
according to /home/saulius/struct/CIF-dictionaries/cif_core.dic
dictionary named 'cif_core.dic' version 2.4.2 from 2011-04-26.

Automatic conversion script
Id: cif_fix_values 1715 2011-07-08 13:25:40Z adriana 
;
_cod_original_cell_volume 543.8(4)
_cod_original_sg_symbol_H-M P21/m
_cod_database_code 4505843

loop_
_symmetry_equiv_pos_as_xyz
'x, y, z'
'-x, y+1/2, -z'
'-x, -y, -z'
'x, -y-1/2, z'

loop_
_atom_site_aniso_label
_atom_site_aniso_U_11
_atom_site_aniso_U_22
_atom_site_aniso_U_33
_atom_site_aniso_U_23
_atom_site_aniso_U_13
_atom_site_aniso_U_12
Co 0.0157(2) 0.0300(2) 0.0196(2) 0.000 0.0078(2) 0.000
N1 0.0245(10) 0.0350(12) 0.0370(11) -0.0023(9) 0.0170(9) -0.0033(8)
N2 0.0199(14) 0.050(2) 0.0221(13) 0.000 0.0058(11) 0.000
N3 0.028(2) 0.111(3) 0.026(2) 0.000 0.0077(14) 0.000
N4 0.0384(12) 0.0430(13) 0.074(2) -0.0091(11) 0.0348(12) 0.0010(10)
C1 0.057(2) 0.046(2) 0.0443(15) 0.0045(12) 0.0335(14) -0.0079(13)
C2 0.050(2) 0.058(2) 0.0265(13) 0.0169(12) 0.0141(12) 0.0083(13)
C3 0.024(2) 0.055(2) 0.027(2) 0.000 0.0136(14) 0.000
C4 0.0227(11) 0.0342(13) 0.0340(12) -0.0027(9) 0.0144(10) -0.0042(9)

loop_
_atom_site_label
_atom_site_type_symbol
_atom_site_fract_x
_atom_site_fract_y
_atom_site_fract_z
_atom_site_U_iso_or_equiv
_atom_site_thermal_displace_type
_atom_site_occupancy
_atom_site_calc_flag
_atom_site_refinement_flags
Co Co 0.87614(6) 0.2500 0.52211(6) 0.02170(15) Uani 1 d S
N1 N 0.6943(4) 0.1359(2) 0.5670(3) 0.0309(4) Uani 1 d .
H1N H 0.7280(51) 0.0746(22) 0.5174(43) 0.050(8) Uiso 1 d .
H2N H 0.5618(45) 0.1462(21) 0.5083(39) 0.035(8) Uiso 1 d .
N2 N 1.0527(5) 0.2500 0.8188(4) 0.0320(6) Uani 1 d S
H3N H 1.1804(62) 0.2500 0.8424(52) 0.028(9) Uiso 1 d S
N3 N 0.5479(5) 0.2500 0.0773(4) 0.0564(10) Uani 1 d S
N4 N 1.1897(4) 0.0920(2) 0.4631(4) 0.0480(6) Uani 1 d .
C1 C 0.7555(5) 0.1215(2) 0.7841(4) 0.0448(6) Uani 1 d .
H1C H 0.7222(49) 0.0527(23) 0.8121(45) 0.057(9) Uiso 1 d .
H2C H 0.6557(42) 0.1679(21) 0.8201(38) 0.043(7) Uiso 1 d .
C2 C 1.0042(5) 0.1502(2) 0.9000(4) 0.0455(7) Uani 1 d .
H3C H 1.0470(42) 0.1610(20) 1.0389(42) 0.046(8) Uiso 1 d .
H4C H 1.1124(49) 0.0949(23) 0.8848(44) 0.057(8) Uiso 1 d .
C3 C 0.6783(5) 0.2500 0.2437(5) 0.0344(8) Uani 1 d S
C4 C 1.0681(4) 0.1495(2) 0.4862(3) 0.0296(5) Uani 1 d .

loop_
_atom_type_symbol
_atom_type_description
_atom_type_scat_dispersion_real
_atom_type_scat_dispersion_imag
_atom_type_scat_source
C C 0.0033 0.0016 'International Tables Vol C Tables 4.2.6.8 and 6.1.1.4'
H H 0.0000 0.0000 'International Tables Vol C Tables 4.2.6.8 and 6.1.1.4'
N N 0.0061 0.0033 'International Tables Vol C Tables 4.2.6.8 and 6.1.1.4'
Co Co 0.3494 0.9721 'International Tables Vol C Tables 4.2.6.8 and 6.1.1.4'

loop_
_geom_angle_atom_site_label_1
_geom_angle_atom_site_label_2
_geom_angle_atom_site_label_3
_geom_angle
_geom_angle_site_symmetry_1
_geom_angle_site_symmetry_3
C4 Co C4 85.26(14) 4_565 .
C4 Co C3 91.55(10) 4_565 .
C4 Co C3 91.55(10) . .
C4 Co N2 93.13(9) 4_565 .
C4 Co N2 93.13(9) . .
C3 Co N2 173.64(12) . .
C4 Co N1 175.43(9) 4_565 .
C4 Co N1 90.57(9) . .
C3 Co N1 90.43(9) . .
N2 Co N1 85.23(9) . .
C4 Co N1 90.57(9) 4_565 4_565
C4 Co N1 175.43(9) . 4_565
C3 Co N1 90.43(9) . 4_565
N2 Co N1 85.23(9) . 4_565
N1 Co N1 93.53(13) . 4_565
C1 N1 Co 111.8(2) . .
C1 N1 H1N 108.9(18) . .
Co N1 H1N 106.6(17) . .
C1 N1 H2N 109.0(19) . .
Co N1 H2N 112.1(19) . .
H1N N1 H2N 108.4(28) . .
C2 N2 C2 116.2(3) 4_565 .
C2 N2 Co 108.69(15) 4_565 .
C2 N2 Co 108.69(15) . .
C2 N2 H3N 107.8(12) 4_565 .
C2 N2 H3N 107.8(12) . .
Co N2 H3N 107.3(26) . .
N1 C1 C2 107.2(2) . .
N1 C1 H1C 111.8(19) . .
C2 C1 H1C 113.1(18) . .
N1 C1 H2C 108.4(15) . .
C2 C1 H2C 111.8(15) . .
H1C C1 H2C 104.4(21) . .
N2 C2 C1 110.0(2) . .
N2 C2 H3C 107.2(16) . .
C1 C2 H3C 112.5(16) . .
N2 C2 H4C 105.0(16) . .
C1 C2 H4C 112.9(17) . .
H3C C2 H4C 108.9(22) . .
N3 C3 Co 176.1(3) . .
N4 C4 Co 177.1(2) . .

loop_
_geom_bond_atom_site_label_1
_geom_bond_atom_site_label_2
_geom_bond_distance
_geom_bond_site_symmetry_2
Co C4 1.880(2) 4_565
Co C4 1.880(2) .
Co C3 1.881(3) .
Co N2 1.970(3) .
Co N1 1.983(2) .
Co N1 1.983(2) 4_565
N1 C1 1.477(3) .
N1 H1N 0.92(3) .
N1 H2N 0.79(3) .
N2 C2 1.489(3) 4_565
N2 C2 1.489(3) .
N2 H3N 0.77(4) .
N3 C3 1.143(4) .
N4 C4 1.140(3) .
C1 C2 1.505(4) .
C1 H1C 0.94(3) .
C1 H2C 0.99(3) .
C2 H3C 0.94(3) .
C2 H4C 1.03(3) .
